data_1503010
loop_
_publ_author_name
'Bariwal, Jitender B.'
'Ermolat'ev, Denis S.'
'Glasnov, Toma N.'
'Van Hecke, Kristof'
'Mehta, Vaibhav P.'
'Van Meervelt, Luc'
'Kappe, C. Oliver'
'Van der Eycken, Erik V.'

_publ_section_title
;
 Diversity-oriented synthesis of dibenzoazocines and dibenzoazepines via a
 microwave-assisted intramolecular A(3)-coupling reaction.
;
_journal_issue 12
_journal_name_full 'Organic letters'
_journal_page_first 2774
_journal_page_last 2777
_journal_paper_doi 10.1021/ol1008729
_journal_volume 12
_journal_year 2010
_chemical_formula_moiety 'C34 H33 N O3'
_chemical_formula_sum 'C34 H33 N O3'
_chemical_formula_weight 503.61
_chemical_name_systematic
; 
 ? 
;
_space_group_IT_number 14
_symmetry_cell_setting monoclinic
_symmetry_space_group_name_Hall '-P 2ybc'
_symmetry_space_group_name_H-M 'P 1 21/c 1'
_atom_sites_solution_hydrogens geom
_atom_sites_solution_primary direct
_atom_sites_solution_secondary difmap
_audit_creation_method SHELXL-97
_cell_angle_alpha 90.00
_cell_angle_beta 91.625(4)
_cell_angle_gamma 90.00
_cell_formula_units_Z 4
_cell_length_a 15.134(4)
_cell_length_b 7.9460(18)
_cell_length_c 23.633(5)
_cell_measurement_temperature 293(2)
_cell_volume 2840.8(12)
_computing_cell_refinement 'Bruker SAINT'
_computing_data_collection 'Bruker SMART'
_computing_data_reduction 'Bruker SAINT'
_computing_publication_material Platon
_computing_structure_refinement 'SHELXL-97 (Sheldrick, 1997)'
_computing_structure_solution 'SHELXS-97 (Sheldrick, 1990)'
_diffrn_ambient_temperature 293(2)
_diffrn_measured_fraction_theta_full 1.000
_diffrn_measured_fraction_theta_max 1.000
_diffrn_measurement_device_type 'SMART 6000'
_diffrn_measurement_method '\w and \f scans'
_diffrn_radiation_monochromator 'crossed G\"obel mirrors'
_diffrn_radiation_source 'fine-focus sealed tube'
_diffrn_radiation_type CuK\a
_diffrn_radiation_wavelength 1.54178
_diffrn_reflns_av_R_equivalents 0.0833
_diffrn_reflns_av_sigmaI/netI 0.0501
_diffrn_reflns_limit_h_max 13
_diffrn_reflns_limit_h_min -15
_diffrn_reflns_limit_k_max 7
_diffrn_reflns_limit_k_min -7
_diffrn_reflns_limit_l_max 23
_diffrn_reflns_limit_l_min -23
_diffrn_reflns_number 24629
_diffrn_reflns_theta_full 50.43
_diffrn_reflns_theta_max 50.43
_diffrn_reflns_theta_min 2.92
_exptl_absorpt_coefficient_mu 0.586
_exptl_absorpt_correction_T_max 0.971
_exptl_absorpt_correction_T_min 0.728
_exptl_absorpt_correction_type multi-scan
_exptl_absorpt_process_details 'Bruker SADABS'
_exptl_crystal_colour colourless
_exptl_crystal_density_diffrn 1.178
_exptl_crystal_density_method 'not measured'
_exptl_crystal_description plate
_exptl_crystal_F_000 1072
_exptl_crystal_size_max 0.5
_exptl_crystal_size_mid 0.5
_exptl_crystal_size_min 0.05
_refine_diff_density_max 0.114
_refine_diff_density_min -0.096
_refine_diff_density_rms 0.025
_refine_ls_extinction_method none
_refine_ls_goodness_of_fit_ref 1.043
_refine_ls_hydrogen_treatment constr
_refine_ls_matrix_type full
_refine_ls_number_parameters 412
_refine_ls_number_reflns 2965
_refine_ls_number_restraints 234
_refine_ls_restrained_S_all 1.034
_refine_ls_R_factor_all 0.0723
_refine_ls_R_factor_gt 0.0464
_refine_ls_shift/su_max 0.000
_refine_ls_shift/su_mean 0.000
_refine_ls_structure_factor_coef Fsqd
_refine_ls_weighting_details 'calc w=1/[\s^2^(Fo^2^)+(0.0248P)^2^+1.0997P] where P=(Fo^2^+2Fc^2^)/3'
_refine_ls_weighting_scheme calc
_refine_ls_wR_factor_gt 0.0945
_refine_ls_wR_factor_ref 0.1064
_reflns_number_gt 2147
_reflns_number_total 2965
_reflns_threshold_expression >2sigma(I)
_cod_data_source_file ol1008729_si_002.cif
_cod_data_source_block ev26
_cod_original_sg_symbol_H-M 'P 21/c'
_cod_database_code 1503010

loop_
_symmetry_equiv_pos_as_xyz
'x, y, z'
'-x, y+1/2, -z+1/2'
'-x, -y, -z'
'x, -y-1/2, z-1/2'

loop_
_atom_site_label
_atom_site_type_symbol
_atom_site_fract_x
_atom_site_fract_y
_atom_site_fract_z
_atom_site_U_iso_or_equiv
_atom_site_adp_type
_atom_site_occupancy
_atom_site_symmetry_multiplicity
_atom_site_calc_flag
_atom_site_refinement_flags
_atom_site_disorder_assembly
_atom_site_disorder_group
C1 C 0.60401(18) 0.1310(4) 0.90638(14) 0.0633(8) Uani 1 1 d . . .
C2 C 0.59851(18) 0.1347(4) 0.96544(14) 0.0653(8) Uani 1 1 d . . .
H2 H 0.5756 0.2296 0.9828 0.078 Uiso 1 1 calc R . .
C3 C 0.62611(19) 0.0013(4) 0.99831(14) 0.0630(8) Uani 1 1 d . . .
C4 C 0.65797(19) -0.1432(4) 0.97229(15) 0.0652(8) Uani 1 1 d . . .
C5 C 0.66291(19) -0.1479(4) 0.91440(15) 0.0676(8) Uani 1 1 d . . .
H5 H 0.6841 -0.2448 0.8973 0.081 Uiso 1 1 calc R . .
C6 C 0.63719(19) -0.0119(4) 0.88028(13) 0.0653(8) Uani 1 1 d . . .
C7 C 0.5895(2) 0.1382(4) 1.08468(13) 0.0852(10) Uani 1 1 d . . .
H7A H 0.6255 0.2352 1.0779 0.128 Uiso 1 1 calc R . .
H7B H 0.5887 0.1162 1.1246 0.128 Uiso 1 1 calc R . .
H7C H 0.5303 0.1589 1.0706 0.128 Uiso 1 1 calc R . .
C8 C 0.6995(3) -0.4312(4) 0.98271(16) 0.1159(14) Uani 1 1 d . . .
H8A H 0.6498 -0.4639 0.9590 0.174 Uiso 1 1 calc R . .
H8B H 0.7093 -0.5141 1.0117 0.174 Uiso 1 1 calc R . .
H8C H 0.7511 -0.4224 0.9602 0.174 Uiso 1 1 calc R . .
C9 C 0.5729(2) 0.2785(4) 0.87238(13) 0.0652(8) Uani 1 1 d . . .
C10 C 0.6269(2) 0.3597(4) 0.83413(12) 0.0622(8) Uani 1 1 d . . .
C11 C 0.5916(2) 0.4923(4) 0.80176(13) 0.0739(9) Uani 1 1 d . . .
H11 H 0.6273 0.5459 0.7759 0.089 Uiso 1 1 calc R . .
C12 C 0.5063(3) 0.5455(4) 0.80700(15) 0.0849(10) Uani 1 1 d . . .
H12 H 0.4846 0.6346 0.7852 0.102 Uiso 1 1 calc R . .
C13 C 0.4528(2) 0.4659(5) 0.84480(17) 0.0896(11) Uani 1 1 d . . .
H13 H 0.3946 0.5006 0.8485 0.107 Uiso 1 1 calc R . .
C14 C 0.4860(2) 0.3345(4) 0.87719(15) 0.0830(10) Uani 1 1 d . . .
H14 H 0.4496 0.2820 0.9028 0.100 Uiso 1 1 calc R . .
C15 C 0.6439(2) -0.0278(4) 0.81693(13) 0.0789(10) Uani 1 1 d . . .
H15A H 0.5978 0.0400 0.7991 0.095 Uiso 1 1 calc R . .
H15B H 0.6328 -0.1441 0.8065 0.095 Uiso 1 1 calc R . .
C16 C 0.7323(2) 0.0249(4) 0.79324(13) 0.0806(10) Uani 1 1 d . . .
H16A H 0.7787 -0.0034 0.8208 0.097 Uiso 1 1 calc R . .
H16B H 0.7424 -0.0407 0.7594 0.097 Uiso 1 1 calc R . .
C17 C 0.7248(2) 0.3219(4) 0.82627(12) 0.0663(8) Uani 1 1 d . . .
H17 H 0.7492 0.4288 0.8132 0.080 Uiso 1 1 calc R . .
C18 C 0.7766(2) 0.2840(4) 0.87838(15) 0.0662(9) Uani 1 1 d . A .
C19 C 0.8267(2) 0.2591(4) 0.91736(15) 0.0686(9) Uani 1 1 d D . .
C20A C 0.8852(7) 0.2382(15) 0.9663(4) 0.069(2) Uani 0.439(9) 1 d PDU A 1
C21A C 0.8672(9) 0.1214(13) 1.0081(5) 0.078(2) Uani 0.439(9) 1 d PDU A 1
H21A H 0.8166 0.0552 1.0048 0.093 Uiso 0.439(9) 1 calc PR A 1
C22A C 0.9237(8) 0.1023(16) 1.0546(5) 0.084(2) Uani 0.439(9) 1 d PDU A 1
H22A H 0.9103 0.0235 1.0821 0.100 Uiso 0.439(9) 1 calc PR A 1
C23A C 0.9992(11) 0.197(2) 1.0611(7) 0.088(2) Uani 0.439(9) 1 d PDU A 1
C24A C 1.0174(7) 0.3141(15) 1.0195(4) 0.092(2) Uani 0.439(9) 1 d PDU A 1
H24A H 1.0679 0.3803 1.0233 0.110 Uiso 0.439(9) 1 calc PR A 1
C25A C 0.9614(6) 0.3341(14) 0.9724(5) 0.082(2) Uani 0.439(9) 1 d PDU A 1
H25A H 0.9752 0.4124 0.9448 0.099 Uiso 0.439(9) 1 calc PR A 1
C26A C 1.0529(15) 0.162(3) 1.1148(8) 0.111(5) Uani 0.439(9) 1 d PDU A 1
H26A H 1.0315 0.0611 1.1322 0.166 Uiso 0.439(9) 1 calc PR A 1
H26B H 1.0474 0.2546 1.1405 0.166 Uiso 0.439(9) 1 calc PR A 1
H26C H 1.1139 0.1473 1.1058 0.166 Uiso 0.439(9) 1 calc PR A 1
C20B C 0.8875(5) 0.2310(12) 0.9648(3) 0.0665(18) Uani 0.561(9) 1 d PDU A 2
C21B C 0.8578(7) 0.1850(10) 1.0175(4) 0.0787(19) Uani 0.561(9) 1 d PDU A 2
H21B H 0.7978 0.1663 1.0225 0.094 Uiso 0.561(9) 1 calc PR A 2
C22B C 0.9169(7) 0.1670(11) 1.0625(5) 0.085(2) Uani 0.561(9) 1 d PDU A 2
H22B H 0.8954 0.1366 1.0976 0.102 Uiso 0.561(9) 1 calc PR A 2
C23B C 1.0062(8) 0.1919(18) 1.0581(5) 0.0873(19) Uani 0.561(9) 1 d PDU A 2
C24B C 1.0348(6) 0.2327(12) 1.0048(4) 0.091(2) Uani 0.561(9) 1 d PDU A 2
H24B H 1.0951 0.2473 0.9999 0.109 Uiso 0.561(9) 1 calc PR A 2
C25B C 0.9778(5) 0.2529(12) 0.9586(3) 0.0806(19) Uani 0.561(9) 1 d PDU A 2
H25B H 0.9998 0.2810 0.9235 0.097 Uiso 0.561(9) 1 calc PR A 2
C26B C 1.0757(11) 0.186(3) 1.1056(7) 0.113(5) Uani 0.561(9) 1 d PDU A 2
H26D H 1.1235 0.1140 1.0948 0.170 Uiso 0.561(9) 1 calc PR A 2
H26E H 1.0499 0.1420 1.1392 0.170 Uiso 0.561(9) 1 calc PR A 2
H26F H 1.0979 0.2970 1.1129 0.170 Uiso 0.561(9) 1 calc PR A 2
C27 C 0.8294(2) 0.2331(4) 0.75682(14) 0.0889(10) Uani 1 1 d . . .
H27A H 0.8414 0.1489 0.7283 0.107 Uiso 1 1 calc R . .
H27B H 0.8730 0.2201 0.7874 0.107 Uiso 1 1 calc R . .
C28 C 0.8387(2) 0.4056(5) 0.73118(15) 0.0745(9) Uani 1 1 d . . .
C29 C 0.8998(2) 0.5187(5) 0.75223(15) 0.0869(10) Uani 1 1 d . . .
H29 H 0.9360 0.4883 0.7830 0.104 Uiso 1 1 calc R . .
C30 C 0.9089(2) 0.6764(5) 0.72871(17) 0.0918(11) Uani 1 1 d . . .
H30 H 0.9509 0.7509 0.7435 0.110 Uiso 1 1 calc R . .
C31 C 0.8555(3) 0.7232(5) 0.68324(16) 0.0804(10) Uani 1 1 d . . .
C32 C 0.7924(2) 0.6141(6) 0.66190(14) 0.0893(10) Uani 1 1 d . . .
H32 H 0.7553 0.6453 0.6317 0.107 Uiso 1 1 calc R . .
C33 C 0.7853(2) 0.4565(5) 0.68651(16) 0.0877(10) Uani 1 1 d . . .
H33 H 0.7427 0.3823 0.6722 0.105 Uiso 1 1 calc R . .
C34 C 0.8217(3) 0.9343(5) 0.61458(19) 0.1312(16) Uani 1 1 d . . .
H34A H 0.8307 0.8572 0.5840 0.197 Uiso 1 1 calc R . .
H34B H 0.8401 1.0450 0.6037 0.197 Uiso 1 1 calc R . .
H34C H 0.7601 0.9364 0.6234 0.197 Uiso 1 1 calc R . .
N1 N 0.74025(17) 0.2036(3) 0.77903(10) 0.0724(7) Uani 1 1 d . . .
O1 O 0.62500(13) -0.0038(3) 1.05633(9) 0.0769(6) Uani 1 1 d . . .
O2 O 0.68200(14) -0.2732(3) 1.00800(9) 0.0844(7) Uani 1 1 d . . .
O3 O 0.87150(18) 0.8822(3) 0.66241(11) 0.1091(8) Uani 1 1 d . . .

loop_
_atom_site_aniso_label
_atom_site_aniso_U_11
_atom_site_aniso_U_22
_atom_site_aniso_U_33
_atom_site_aniso_U_23
_atom_site_aniso_U_13
_atom_site_aniso_U_12
C1 0.059(2) 0.062(2) 0.068(2) -0.0017(19) 0.0067(16) -0.0067(16)
C2 0.062(2) 0.058(2) 0.076(3) -0.0057(19) 0.0113(17) -0.0038(16)
C3 0.062(2) 0.067(2) 0.061(2) 0.003(2) 0.0084(16) -0.0072(17)
C4 0.068(2) 0.054(2) 0.074(3) -0.001(2) 0.0061(18) -0.0009(16)
C5 0.075(2) 0.053(2) 0.076(3) -0.0066(19) 0.0136(18) -0.0028(16)
C6 0.071(2) 0.059(2) 0.066(2) -0.0039(19) 0.0031(17) -0.0112(17)
C7 0.088(2) 0.092(3) 0.076(2) -0.016(2) 0.0094(19) 0.002(2)
C8 0.173(4) 0.057(2) 0.116(3) -0.002(2) -0.017(3) 0.009(2)
C9 0.064(2) 0.061(2) 0.071(2) -0.0004(18) 0.0049(18) -0.0034(18)
C10 0.070(2) 0.056(2) 0.061(2) -0.0082(17) -0.0037(17) 0.0024(17)
C11 0.085(3) 0.064(2) 0.072(2) -0.0045(18) 0.0001(19) 0.0004(19)
C12 0.092(3) 0.071(2) 0.091(3) 0.001(2) -0.015(2) 0.004(2)
C13 0.072(2) 0.077(3) 0.119(3) 0.000(2) -0.005(2) 0.012(2)
C14 0.068(2) 0.075(2) 0.106(3) 0.004(2) 0.006(2) -0.0011(19)
C15 0.105(3) 0.060(2) 0.072(2) -0.0085(17) -0.005(2) -0.0099(18)
C16 0.110(3) 0.066(2) 0.066(2) -0.0111(17) 0.0147(19) 0.001(2)
C17 0.074(2) 0.063(2) 0.062(2) -0.0071(17) 0.0054(18) 0.0001(16)
C18 0.064(2) 0.068(2) 0.067(2) -0.0105(18) 0.0064(19) -0.0013(17)
C19 0.065(2) 0.066(2) 0.075(2) -0.0128(18) 0.010(2) 0.0011(17)
C20A 0.066(4) 0.073(4) 0.069(4) -0.010(4) 0.002(4) 0.001(4)
C21A 0.075(4) 0.083(5) 0.075(4) -0.012(4) 0.004(4) -0.004(4)
C22A 0.090(4) 0.093(5) 0.068(4) -0.005(4) 0.011(4) 0.002(4)
C23A 0.087(4) 0.101(4) 0.075(4) -0.014(4) -0.008(4) 0.004(4)
C24A 0.083(4) 0.095(5) 0.097(5) -0.018(4) -0.013(4) -0.010(4)
C25A 0.083(4) 0.077(4) 0.087(4) -0.005(4) -0.005(4) -0.006(4)
C26A 0.104(10) 0.142(9) 0.085(8) -0.010(7) -0.023(8) 0.001(8)
C20B 0.063(3) 0.070(3) 0.067(3) -0.012(3) 0.003(3) 0.002(3)
C21B 0.075(3) 0.085(4) 0.077(4) -0.014(4) 0.011(3) 0.001(4)
C22B 0.098(4) 0.087(4) 0.070(4) -0.009(4) 0.008(3) 0.004(4)
C23B 0.086(4) 0.101(4) 0.074(4) -0.014(3) -0.009(3) 0.006(3)
C24B 0.080(4) 0.103(4) 0.089(4) -0.014(4) -0.005(3) -0.006(4)
C25B 0.071(4) 0.095(4) 0.076(4) -0.009(4) 0.006(3) -0.007(3)
C26B 0.106(9) 0.151(8) 0.082(7) -0.008(6) -0.013(6) 0.013(7)
C27 0.097(3) 0.093(3) 0.078(2) -0.007(2) 0.022(2) 0.010(2)
C28 0.076(2) 0.086(3) 0.062(2) -0.007(2) 0.018(2) 0.004(2)
C29 0.085(3) 0.098(3) 0.078(2) -0.002(2) 0.005(2) 0.004(2)
C30 0.092(3) 0.102(3) 0.081(3) -0.004(2) 0.007(2) -0.013(2)
C31 0.092(3) 0.080(3) 0.071(3) -0.002(2) 0.025(2) -0.003(2)
C32 0.092(3) 0.108(3) 0.068(2) -0.001(2) 0.005(2) -0.004(2)
C33 0.091(3) 0.099(3) 0.073(3) -0.005(2) 0.003(2) -0.012(2)
C34 0.155(4) 0.134(4) 0.105(3) 0.034(3) 0.015(3) 0.025(3)
N1 0.091(2) 0.0626(18) 0.0645(17) -0.0074(14) 0.0157(15) 0.0005(14)
O1 0.0840(15) 0.0766(15) 0.0708(16) -0.0008(12) 0.0122(12) 0.0002(12)
O2 0.1084(17) 0.0610(15) 0.0839(16) 0.0058(13) 0.0028(13) 0.0068(13)
O3 0.137(2) 0.098(2) 0.0940(19) 0.0061(16) 0.0197(17) -0.0007(17)

loop_
_atom_type_symbol
_atom_type_description
_atom_type_scat_dispersion_real
_atom_type_scat_dispersion_imag
_atom_type_scat_source
C C 0.0181 0.0091 'International Tables Vol C Tables 4.2.6.8 and 6.1.1.4'
H H 0.0000 0.0000 'International Tables Vol C Tables 4.2.6.8 and 6.1.1.4'
N N 0.0311 0.0180 'International Tables Vol C Tables 4.2.6.8 and 6.1.1.4'
O O 0.0492 0.0322 'International Tables Vol C Tables 4.2.6.8 and 6.1.1.4'

loop_
_geom_angle_atom_site_label_1
_geom_angle_atom_site_label_2
_geom_angle_atom_site_label_3
_geom_angle
C6 C1 C2 119.4(3)
C6 C1 C9 121.0(3)
C2 C1 C9 119.6(3)
C3 C2 C1 121.5(3)
C3 C2 H2 119.2
C1 C2 H2 119.2
C2 C3 O1 125.2(3)
C2 C3 C4 119.3(3)
O1 C3 C4 115.5(3)
C5 C4 O2 124.7(3)
C5 C4 C3 119.4(3)
O2 C4 C3 115.8(3)
C4 C5 C6 122.1(3)
C4 C5 H5 118.9
C6 C5 H5 118.9
C1 C6 C5 118.2(3)
C1 C6 C15 122.9(3)
C5 C6 C15 118.8(3)
O1 C7 H7A 109.5
O1 C7 H7B 109.5
H7A C7 H7B 109.5
O1 C7 H7C 109.5
H7A C7 H7C 109.5
H7B C7 H7C 109.5
O2 C8 H8A 109.5
O2 C8 H8B 109.5
H8A C8 H8B 109.5
O2 C8 H8C 109.5
H8A C8 H8C 109.5
H8B C8 H8C 109.5
C10 C9 C14 118.5(3)
C10 C9 C1 122.1(3)
C14 C9 C1 119.4(3)
C9 C10 C11 118.8(3)
C9 C10 C17 125.2(3)
C11 C10 C17 115.9(3)
C12 C11 C10 122.0(3)
C12 C11 H11 119.0
C10 C11 H11 119.0
C11 C12 C13 119.4(3)
C11 C12 H12 120.3
C13 C12 H12 120.3
C12 C13 C14 119.8(3)
C12 C13 H13 120.1
C14 C13 H13 120.1
C13 C14 C9 121.6(3)
C13 C14 H14 119.2
C9 C14 H14 119.2
C6 C15 C16 115.2(3)
C6 C15 H15A 108.5
C16 C15 H15A 108.5
C6 C15 H15B 108.5
C16 C15 H15B 108.5
H15A C15 H15B 107.5
N1 C16 C15 115.4(3)
N1 C16 H16A 108.4
C15 C16 H16A 108.4
N1 C16 H16B 108.4
C15 C16 H16B 108.4
H16A C16 H16B 107.5
C18 C17 N1 114.1(2)
C18 C17 C10 115.7(2)
N1 C17 C10 113.0(2)
C18 C17 H17 104.1
N1 C17 H17 104.1
C10 C17 H17 104.1
C19 C18 C17 172.6(3)
C18 C19 C20A 176.4(6)
C18 C19 C20B 179.3(5)
C25A C20A C21A 118.2(9)
C25A C20A C19 120.5(9)
C21A C20A C19 121.2(9)
C22A C21A C20A 120.7(11)
C22A C21A H21A 119.7
C20A C21A H21A 119.7
C23A C22A C21A 121.5(13)
C23A C22A H22A 119.2
C21A C22A H22A 119.2
C22A C23A C24A 118.1(15)
C22A C23A C26A 114.7(14)
C24A C23A C26A 127.2(15)
C23A C24A C25A 121.0(11)
C23A C24A H24A 119.5
C25A C24A H24A 119.5
C20A C25A C24A 120.5(9)
C20A C25A H25A 119.8
C24A C25A H25A 119.8
C21B C20B C25B 118.3(7)
C21B C20B C19 121.5(7)
C25B C20B C19 120.3(7)
C22B C21B C20B 120.1(9)
C22B C21B H21B 120.0
C20B C21B H21B 120.0
C23B C22B C21B 123.0(11)
C23B C22B H22B 118.5
C21B C22B H22B 118.5
C22B C23B C24B 116.1(11)
C22B C23B C26B 127.0(11)
C24B C23B C26B 116.9(11)
C23B C24B C25B 122.8(9)
C23B C24B H24B 118.6
C25B C24B H24B 118.6
C24B C25B C20B 119.7(7)
C24B C25B H25B 120.1
C20B C25B H25B 120.1
C23B C26B H26D 109.5
C23B C26B H26E 109.5
H26D C26B H26E 109.5
C23B C26B H26F 109.5
H26D C26B H26F 109.5
H26E C26B H26F 109.5
N1 C27 C28 112.5(3)
N1 C27 H27A 109.1
C28 C27 H27A 109.1
N1 C27 H27B 109.1
C28 C27 H27B 109.1
H27A C27 H27B 107.8
C33 C28 C29 117.5(4)
C33 C28 C27 121.2(4)
C29 C28 C27 121.3(4)
C28 C29 C30 121.5(4)
C28 C29 H29 119.3
C30 C29 H29 119.3
C31 C30 C29 119.8(4)
C31 C30 H30 120.1
C29 C30 H30 120.1
C32 C31 C30 120.1(4)
C32 C31 O3 125.0(4)
C30 C31 O3 114.9(4)
C31 C32 C33 118.5(4)
C31 C32 H32 120.8
C33 C32 H32 120.8
C28 C33 C32 122.6(3)
C28 C33 H33 118.7
C32 C33 H33 118.7
O3 C34 H34A 109.5
O3 C34 H34B 109.5
H34A C34 H34B 109.5
O3 C34 H34C 109.5
H34A C34 H34C 109.5
H34B C34 H34C 109.5
C16 N1 C27 108.4(2)
C16 N1 C17 115.2(2)
C27 N1 C17 109.4(2)
C3 O1 C7 117.5(2)
C4 O2 C8 117.1(3)
C31 O3 C34 117.5(3)

loop_
_geom_bond_atom_site_label_1
_geom_bond_atom_site_label_2
_geom_bond_distance
C1 C6 1.393(4)
C1 C2 1.401(4)
C1 C9 1.490(4)
C2 C3 1.372(4)
C2 H2 0.9300
C3 O1 1.372(3)
C3 C4 1.395(4)
C4 C5 1.373(4)
C4 O2 1.376(3)
C5 C6 1.397(4)
C5 H5 0.9300
C6 C15 1.509(4)
C7 O1 1.425(3)
C7 H7A 0.9600
C7 H7B 0.9600
C7 H7C 0.9600
C8 O2 1.418(4)
C8 H8A 0.9600
C8 H8B 0.9600
C8 H8C 0.9600
C9 C10 1.393(4)
C9 C14 1.396(4)
C10 C11 1.399(4)
C10 C17 1.528(4)
C11 C12 1.368(4)
C11 H11 0.9300
C12 C13 1.376(4)
C12 H12 0.9300
C13 C14 1.381(4)
C13 H13 0.9300
C14 H14 0.9300
C15 C16 1.523(4)
C15 H15A 0.9700
C15 H15B 0.9700
C16 N1 1.465(3)
C16 H16A 0.9700
C16 H16B 0.9700
C17 C18 1.472(4)
C17 N1 1.483(3)
C17 H17 0.9800
C18 C19 1.193(4)
C19 C20A 1.446(9)
C19 C20B 1.447(7)
C20A C25A 1.387(9)
C20A C21A 1.388(9)
C21A C22A 1.381(8)
C21A H21A 0.9300
C22A C23A 1.373(9)
C22A H22A 0.9300
C23A C24A 1.385(9)
C23A C26A 1.514(9)
C24A C25A 1.389(8)
C24A H24A 0.9300
C25A H25A 0.9300
C26A H26A 0.9600
C26A H26B 0.9600
C26A H26C 0.9600
C20B C21B 1.385(8)
C20B C25B 1.390(8)
C21B C22B 1.379(7)
C21B H21B 0.9300
C22B C23B 1.372(8)
C22B H22B 0.9300
C23B C24B 1.381(8)
C23B C26B 1.519(8)
C24B C25B 1.382(7)
C24B H24B 0.9300
C25B H25B 0.9300
C26B H26D 0.9600
C26B H26E 0.9600
C26B H26F 0.9600
C27 N1 1.480(4)
C27 C28 1.507(4)
C27 H27A 0.9700
C27 H27B 0.9700
C28 C33 1.372(4)
C28 C29 1.373(4)
C29 C30 1.379(5)
C29 H29 0.9300
C30 C31 1.377(5)
C30 H30 0.9300
C31 C32 1.376(5)
C31 O3 1.379(4)
C32 C33 1.386(4)
C32 H32 0.9300
C33 H33 0.9300
C34 O3 1.404(4)
C34 H34A 0.9600
C34 H34B 0.9600
C34 H34C 0.9600
